data_2210427
loop_
_publ_author_name
'Ya-Hui Zhao'
'Zhong-Min Su'
'Yong Wang'
'Xiang-Rong Hao'
'Kui-Zhan Shao'

_publ_section_title
;Bis[2-(2-oxidophenyl)-1<i>H</i>-benzimidazole-\k^2^<i>N</i>^3^,<i>O</i>]zinc(II)
 dimethylformamide disolvate
;
_journal_coeditor_code XU2069
_journal_issue 9
_journal_name_full 'Acta Crystallographica Section E'
_journal_page_first m2361
_journal_page_last m2362
_journal_paper_doi 10.1107/S1600536806028601
_journal_volume 62
_journal_year 2006
_chemical_formula_iupac '[Zn (C13 H9 N2 O1)2], 2C3 H7 N O'
_chemical_formula_moiety 'C26 H18 N4 O2 Zn, 2C3 H7 N O'
_chemical_formula_sum 'C32 H32 N6 O4 Zn'
_chemical_formula_weight 630.01
_chemical_name_systematic
;
Bis[2-(2-oxidophenyl)-1H-benzimidazole-\k^2^N^3^,O]zinc(II)
dimethylformamide disolvate
;
_space_group_IT_number 60
_symmetry_cell_setting orthorhombic
_symmetry_space_group_name_Hall '-P 2n 2ab'
_symmetry_space_group_name_H-M 'P b c n'
_atom_sites_solution_hydrogens geom
_atom_sites_solution_primary direct
_atom_sites_solution_secondary difmap
_audit_creation_method SHELXL-97
_cell_angle_alpha 90.00
_cell_angle_beta 90.00
_cell_angle_gamma 90.00
_cell_formula_units_Z 4
_cell_length_a 15.4137(11)
_cell_length_b 8.7799(6)
_cell_length_c 22.0554(15)
_cell_measurement_reflns_used 9896
_cell_measurement_temperature 293(2)
_cell_measurement_theta_max 28.3
_cell_measurement_theta_min 1.9
_cell_volume 2984.8(4)
_computing_cell_refinement PROCESS-AUTO
_computing_data_collection 'PROCESS-AUTO (Rigaku, 1998)'
_computing_data_reduction 'CrystalStructure (Rigaku/MSC, 2002)'
_computing_molecular_graphics 'SHELXTL-Plus (Sheldrick, 1990)'
_computing_publication_material SHELXTL-Plus
_computing_structure_refinement 'SHELXL97 (Sheldrick, 1997)'
_computing_structure_solution 'SHELXS97 (Sheldrick, 1997)'
_diffrn_ambient_temperature 293(2)
_diffrn_detector_area_resol_mean 10.0
_diffrn_measured_fraction_theta_full 1.00
_diffrn_measured_fraction_theta_max 0.96
_diffrn_measurement_device_type 'Rigaku R-AXIS RAPID'
_diffrn_measurement_method \w
_diffrn_radiation_monochromator graphite
_diffrn_radiation_source 'fine-focus sealed tube'
_diffrn_radiation_type MoK\a
_diffrn_radiation_wavelength 0.71073
_diffrn_reflns_av_R_equivalents 0.048
_diffrn_reflns_av_sigmaI/netI 0.047
_diffrn_reflns_limit_h_max 20
_diffrn_reflns_limit_h_min -19
_diffrn_reflns_limit_k_max 7
_diffrn_reflns_limit_k_min -11
_diffrn_reflns_limit_l_max 26
_diffrn_reflns_limit_l_min -28
_diffrn_reflns_number 17219
_diffrn_reflns_theta_full 25.0
_diffrn_reflns_theta_max 28.3
_diffrn_reflns_theta_min 1.9
_diffrn_standards_interval_count 0
_diffrn_standards_interval_time 0
_diffrn_standards_number 0
_exptl_absorpt_coefficient_mu 0.870
_exptl_absorpt_correction_T_max 0.838
_exptl_absorpt_correction_T_min 0.762
_exptl_absorpt_correction_type multi-scan
_exptl_absorpt_process_details '(ABSCOR; Higashi, 1995)'
_exptl_crystal_colour colorless
_exptl_crystal_density_diffrn 1.402
_exptl_crystal_density_method 'not measured'
_exptl_crystal_description block
_exptl_crystal_F_000 1312
_exptl_crystal_size_max 0.33
_exptl_crystal_size_mid 0.23
_exptl_crystal_size_min 0.21
_refine_diff_density_max 0.19
_refine_diff_density_min -0.45
_refine_ls_extinction_method none
_refine_ls_goodness_of_fit_ref 1.005
_refine_ls_hydrogen_treatment constr
_refine_ls_matrix_type full
_refine_ls_number_parameters 197
_refine_ls_number_reflns 3562
_refine_ls_number_restraints 0
_refine_ls_restrained_S_all 1.005
_refine_ls_R_factor_all 0.047
_refine_ls_R_factor_gt 0.029
_refine_ls_shift/su_max 0.001
_refine_ls_shift/su_mean 0.000
_refine_ls_structure_factor_coef Fsqd
_refine_ls_weighting_details 'calc w=1/[\s^2^(Fo^2^)+(0.0281P)^2^] where P=(Fo^2^+2Fc^2^)/3'
_refine_ls_weighting_scheme calc
_refine_ls_wR_factor_gt 0.068
_refine_ls_wR_factor_ref 0.069
_reflns_number_gt 2229
_reflns_number_total 3562
_reflns_threshold_expression I>2\s(I)
_cod_data_source_file xu2069.cif
_cod_data_source_block I
_cod_original_sg_symbol_H-M 'P  b c n'
_cod_database_code 2210427
_cod_database_fobs_code 2210427

loop_
_symmetry_equiv_pos_as_xyz
'x, y, z'
'-x+1/2, -y+1/2, z+1/2'
'-x, y, -z+1/2'
'x+1/2, -y+1/2, -z'
'-x, -y, -z'
'x-1/2, y-1/2, -z-1/2'
'x, -y, z-1/2'
'-x-1/2, y-1/2, z'

loop_
_atom_site_type_symbol
_atom_site_label
_atom_site_fract_x
_atom_site_fract_y
_atom_site_fract_z
_atom_site_U_iso_or_equiv
_atom_site_adp_type
_atom_site_calc_flag
_atom_site_refinement_flags
_atom_site_occupancy
Zn Zn1 0.0000 0.98535(3) 0.2500 0.03695(10) Uani d S 1
O O1 -0.09568(8) 1.08500(13) 0.28887(5) 0.0498(3) Uani d . 1
O O2 -0.01636(10) 0.69217(17) 0.53100(6) 0.0746(4) Uani d . 1
N N1 0.03786(9) 0.87734(14) 0.32380(5) 0.0341(3) Uani d . 1
N N2 0.03763(9) 0.79789(15) 0.41870(5) 0.0385(3) Uani d . 1
H H2N 0.0219 0.7856 0.4558 0.046 Uiso calc R 1
N N3 0.01009(10) 0.60406(17) 0.62514(6) 0.0496(4) Uani d . 1
C C6 -0.12138(10) 1.06913(19) 0.34534(7) 0.0392(4) Uani d . 1
C C2 -0.22531(11) 1.1502(2) 0.42209(8) 0.0543(5) Uani d . 1
H H2 -0.2736 1.2079 0.4326 0.065 Uiso calc R 1
C C3 -0.18453(12) 1.0618(2) 0.46543(8) 0.0503(5) Uani d . 1
H H3 -0.2049 1.0604 0.5051 0.060 Uiso calc R 1
C C4 -0.11403(11) 0.97666(17) 0.44931(7) 0.0428(4) Uani d . 1
H H4 -0.0872 0.9168 0.4786 0.051 Uiso calc R 1
C C5 -0.08072(10) 0.97631(17) 0.39003(7) 0.0339(4) Uani d . 1
C C1 -0.19503(11) 1.1532(2) 0.36394(8) 0.0510(5) Uani d . 1
H H1 -0.2239 1.2127 0.3355 0.061 Uiso calc R 1
C C7 0.17375(12) 0.6367(2) 0.41370(8) 0.0496(5) Uani d . 1
H H7 0.1743 0.6040 0.4538 0.059 Uiso calc R 1
C C8 0.23655(12) 0.5933(2) 0.37335(8) 0.0552(5) Uani d . 1
H H8 0.2806 0.5291 0.3866 0.066 Uiso calc R 1
C C9 0.23701(11) 0.6420(2) 0.31301(8) 0.0510(5) Uani d . 1
H H9 0.2808 0.6097 0.2870 0.061 Uiso calc R 1
C C10 0.17299(11) 0.73762(19) 0.29183(7) 0.0439(4) Uani d . 1
H H10 0.1729 0.7712 0.2518 0.053 Uiso calc R 1
C C11 0.10860(10) 0.78228(17) 0.33208(7) 0.0337(4) Uani d . 1
C C12 0.10913(10) 0.73184(18) 0.39160(7) 0.0366(4) Uani d . 1
C C13 -0.00351(10) 0.88526(16) 0.37704(6) 0.0320(3) Uani d . 1
C C14 0.02758(14) 0.6205(2) 0.56724(9) 0.0624(6) Uani d . 1
H H14 0.0775 0.5737 0.5526 0.075 Uiso calc R 1
C C15 0.06668(16) 0.5196(2) 0.66569(10) 0.0817(7) Uani d . 1
H H15A 0.1130 0.4744 0.6428 0.123 Uiso calc R 1
H H15B 0.0340 0.4410 0.6856 0.123 Uiso calc R 1
H H15C 0.0904 0.5875 0.6955 0.123 Uiso calc R 1
C C16 -0.06428(14) 0.6768(2) 0.65172(9) 0.0728(6) Uani d . 1
H H16A -0.0456 0.7472 0.6823 0.109 Uiso calc R 1
H H16B -0.1012 0.6012 0.6697 0.109 Uiso calc R 1
H H16C -0.0958 0.7307 0.6209 0.109 Uiso calc R 1

loop_
_atom_site_aniso_label
_atom_site_aniso_U_11
_atom_site_aniso_U_22
_atom_site_aniso_U_33
_atom_site_aniso_U_12
_atom_site_aniso_U_13
_atom_site_aniso_U_23
Zn1 0.03888(16) 0.04666(18) 0.02532(14) 0.000 -0.00186(13) 0.000
O1 0.0501(8) 0.0690(8) 0.0304(6) 0.0192(6) -0.0023(6) 0.0007(6)
O2 0.0880(12) 0.0908(11) 0.0450(8) -0.0005(9) 0.0038(8) 0.0226(8)
N1 0.0352(7) 0.0405(8) 0.0265(7) 0.0020(6) 0.0012(6) -0.0006(6)
N2 0.0429(8) 0.0484(9) 0.0243(7) 0.0066(7) 0.0038(6) 0.0031(6)
N3 0.0588(11) 0.0524(9) 0.0376(8) -0.0035(8) 0.0062(8) 0.0018(7)
C6 0.0341(10) 0.0440(10) 0.0395(10) 0.0000(8) -0.0029(8) -0.0100(8)
C2 0.0375(11) 0.0617(13) 0.0638(13) 0.0076(9) 0.0085(10) -0.0172(10)
C3 0.0473(12) 0.0587(12) 0.0447(11) -0.0027(9) 0.0158(9) -0.0082(9)
C4 0.0466(11) 0.0453(10) 0.0365(9) -0.0001(8) 0.0075(8) -0.0003(8)
C5 0.0327(9) 0.0368(9) 0.0322(8) -0.0012(7) 0.0017(7) -0.0052(7)
C1 0.0402(11) 0.0596(12) 0.0532(12) 0.0108(9) -0.0049(9) -0.0065(9)
C7 0.0522(12) 0.0560(12) 0.0405(10) 0.0125(9) -0.0003(9) 0.0078(8)
C8 0.0490(12) 0.0604(13) 0.0563(12) 0.0183(10) -0.0003(10) 0.0039(10)
C9 0.0422(11) 0.0598(12) 0.0510(12) 0.0104(9) 0.0072(9) -0.0031(9)
C10 0.0452(11) 0.0528(11) 0.0336(9) 0.0035(9) 0.0059(8) -0.0004(8)
C11 0.0341(9) 0.0357(9) 0.0312(8) -0.0003(7) 0.0008(7) -0.0011(7)
C12 0.0369(10) 0.0400(10) 0.0329(9) 0.0008(8) 0.0017(8) -0.0011(7)
C13 0.0352(9) 0.0353(8) 0.0255(7) -0.0039(8) -0.0017(8) -0.0019(6)
C14 0.0685(15) 0.0675(14) 0.0512(13) -0.0072(11) 0.0156(11) -0.0026(11)
C15 0.0955(19) 0.0802(17) 0.0694(15) -0.0012(14) -0.0137(14) 0.0156(12)
C16 0.0730(16) 0.0779(15) 0.0674(14) -0.0102(12) 0.0197(12) -0.0138(12)

loop_
_atom_type_symbol
_atom_type_description
_atom_type_scat_dispersion_real
_atom_type_scat_dispersion_imag
_atom_type_scat_source
C C 0.0033 0.0016 'International Tables Vol C Tables 4.2.6.8 and 6.1.1.4'
H H 0.0000 0.0000 'International Tables Vol C Tables 4.2.6.8 and 6.1.1.4'
N N 0.0061 0.0033 'International Tables Vol C Tables 4.2.6.8 and 6.1.1.4'
O O 0.0106 0.0060 'International Tables Vol C Tables 4.2.6.8 and 6.1.1.4'
Zn Zn 0.2839 1.4301 'International Tables Vol C Tables 4.2.6.8 and 6.1.1.4'

loop_
_geom_angle_atom_site_label_1
_geom_angle_atom_site_label_2
_geom_angle_atom_site_label_3
_geom_angle_site_symmetry_1
_geom_angle_site_symmetry_3
_geom_angle
_geom_angle_publ_flag
O1 Zn1 O1 . 3 125.70(7) yes
O1 Zn1 N1 . 3 111.15(5) yes
O1 Zn1 N1 3 3 94.48(5) ?
O1 Zn1 N1 . . 94.48(5) yes
O1 Zn1 N1 3 . 111.15(5) ?
N1 Zn1 N1 3 . 122.52(7) yes
C6 O1 Zn1 . . 127.38(10) ?
C13 N1 C11 . . 106.90(12) ?
C13 N1 Zn1 . . 123.94(11) ?
C11 N1 Zn1 . . 129.17(10) ?
C13 N2 C12 . . 108.53(13) ?
C13 N2 H2N . . 125.7 ?
C12 N2 H2N . . 125.7 ?
C14 N3 C16 . . 120.78(17) ?
C14 N3 C15 . . 122.10(18) ?
C16 N3 C15 . . 117.04(17) ?
O1 C6 C1 . . 117.47(15) ?
O1 C6 C5 . . 125.72(14) ?
C1 C6 C5 . . 116.80(15) ?
C1 C2 C3 . . 120.34(17) ?
C1 C2 H2 . . 119.8 ?
C3 C2 H2 . . 119.8 ?
C4 C3 C2 . . 119.27(16) ?
C4 C3 H3 . . 120.4 ?
C2 C3 H3 . . 120.4 ?
C3 C4 C5 . . 122.29(17) ?
C3 C4 H4 . . 118.9 ?
C5 C4 H4 . . 118.9 ?
C4 C5 C6 . . 118.82(15) ?
C4 C5 C13 . . 118.75(14) ?
C6 C5 C13 . . 122.38(14) ?
C2 C1 C6 . . 122.45(17) ?
C2 C1 H1 . . 118.8 ?
C6 C1 H1 . . 118.8 ?
C8 C7 C12 . . 116.49(16) ?
C8 C7 H7 . . 121.8 ?
C12 C7 H7 . . 121.8 ?
C7 C8 C9 . . 122.53(17) ?
C7 C8 H8 . . 118.7 ?
C9 C8 H8 . . 118.7 ?
C10 C9 C8 . . 120.38(16) ?
C10 C9 H9 . . 119.8 ?
C8 C9 H9 . . 119.8 ?
C9 C10 C11 . . 117.87(16) ?
C9 C10 H10 . . 121.1 ?
C11 C10 H10 . . 121.1 ?
N1 C11 C12 . . 108.80(13) ?
N1 C11 C10 . . 130.43(14) ?
C12 C11 C10 . . 120.76(15) ?
N2 C12 C11 . . 105.73(13) ?
N2 C12 C7 . . 132.30(15) ?
C11 C12 C7 . . 121.96(15) ?
N1 C13 N2 . . 110.04(14) ?
N1 C13 C5 . . 126.04(14) ?
N2 C13 C5 . . 123.91(13) ?
O2 C14 N3 . . 125.4(2) ?
O2 C14 H14 . . 117.3 ?
N3 C14 H14 . . 117.3 ?
N3 C15 H15A . . 109.5 ?
N3 C15 H15B . . 109.5 ?
H15A C15 H15B . . 109.5 ?
N3 C15 H15C . . 109.5 ?
H15A C15 H15C . . 109.5 ?
H15B C15 H15C . . 109.5 ?
N3 C16 H16A . . 109.5 ?
N3 C16 H16B . . 109.5 ?
H16A C16 H16B . . 109.5 ?
N3 C16 H16C . . 109.5 ?
H16A C16 H16C . . 109.5 ?
H16B C16 H16C . . 109.5 ?

loop_
_geom_bond_atom_site_label_1
_geom_bond_atom_site_label_2
_geom_bond_site_symmetry_2
_geom_bond_distance
_geom_bond_publ_flag
Zn1 O1 . 1.9171(11) yes
Zn1 O1 3 1.9171(11) ?
Zn1 N1 3 1.9721(12) ?
Zn1 N1 . 1.9721(12) yes
O1 C6 . 1.3144(18) ?
O2 C14 . 1.222(2) ?
N1 C13 . 1.3381(18) ?
N1 C11 . 1.3852(19) ?
N2 C13 . 1.3545(19) ?
N2 C12 . 1.3814(19) ?
N2 H2N . 0.8600 ?
N3 C14 . 1.313(2) ?
N3 C16 . 1.437(2) ?
N3 C15 . 1.453(2) ?
C6 C1 . 1.415(2) ?
C6 C5 . 1.424(2) ?
C2 C1 . 1.365(2) ?
C2 C3 . 1.382(2) ?
C2 H2 . 0.9300 ?
C3 C4 . 1.366(2) ?
C3 H3 . 0.9300 ?
C4 C5 . 1.405(2) ?
C4 H4 . 0.9300 ?
C5 C13 . 1.462(2) ?
C1 H1 . 0.9300 ?
C7 C8 . 1.369(2) ?
C7 C12 . 1.389(2) ?
C7 H7 . 0.9300 ?
C8 C9 . 1.398(2) ?
C8 H8 . 0.9300 ?
C9 C10 . 1.377(2) ?
C9 H9 . 0.9300 ?
C10 C11 . 1.388(2) ?
C10 H10 . 0.9300 ?
C11 C12 . 1.385(2) ?
C14 H14 . 0.9300 ?
C15 H15A . 0.9600 ?
C15 H15B . 0.9600 ?
C15 H15C . 0.9600 ?
C16 H16A . 0.9600 ?
C16 H16B . 0.9600 ?
C16 H16C . 0.9600 ?

loop_
_geom_hbond_atom_site_label_D
_geom_hbond_atom_site_label_H
_geom_hbond_atom_site_label_A
_geom_hbond_distance_DH
_geom_hbond_distance_HA
_geom_hbond_distance_DA
_geom_hbond_angle_DHA
N2 H2N O2 0.86 1.94 2.7729(18) 162

loop_
_geom_torsion_atom_site_label_1
_geom_torsion_atom_site_label_2
_geom_torsion_atom_site_label_3
_geom_torsion_atom_site_label_4
_geom_torsion_site_symmetry_1
_geom_torsion
O1 Zn1 O1 C6 3 -122.80(14)
N1 Zn1 O1 C6 3 124.80(13)
N1 Zn1 O1 C6 . -2.68(14)
O1 Zn1 N1 C13 . 2.49(13)
O1 Zn1 N1 C13 3 133.63(12)
N1 Zn1 N1 C13 3 -116.13(13)
O1 Zn1 N1 C11 . -177.45(13)
O1 Zn1 N1 C11 3 -46.32(14)
N1 Zn1 N1 C11 3 63.92(12)
Zn1 O1 C6 C1 . -179.07(12)
Zn1 O1 C6 C5 . 2.0(2)
C1 C2 C3 C4 . -0.5(3)
C2 C3 C4 C5 . 0.5(3)
C3 C4 C5 C6 . 0.6(2)
C3 C4 C5 C13 . 178.25(15)
O1 C6 C5 C4 . 177.27(15)
C1 C6 C5 C4 . -1.7(2)
O1 C6 C5 C13 . -0.3(3)
C1 C6 C5 C13 . -179.20(14)
C3 C2 C1 C6 . -0.6(3)
O1 C6 C1 C2 . -177.32(16)
C5 C6 C1 C2 . 1.7(3)
C12 C7 C8 C9 . 0.4(3)
C7 C8 C9 C10 . 0.2(3)
C8 C9 C10 C11 . -0.4(3)
C13 N1 C11 C12 . 0.28(17)
Zn1 N1 C11 C12 . -179.77(11)
C13 N1 C11 C10 . -179.01(16)
Zn1 N1 C11 C10 . 0.9(2)
C9 C10 C11 N1 . 179.21(16)
C9 C10 C11 C12 . 0.0(2)
C13 N2 C12 C11 . -0.45(17)
C13 N2 C12 C7 . 178.20(18)
N1 C11 C12 N2 . 0.11(17)
C10 C11 C12 N2 . 179.48(14)
N1 C11 C12 C7 . -178.72(15)
C10 C11 C12 C7 . 0.6(2)
C8 C7 C12 N2 . -179.31(17)
C8 C7 C12 C11 . -0.8(3)
C11 N1 C13 N2 . -0.57(17)
Zn1 N1 C13 N2 . 179.47(10)
C11 N1 C13 C5 . 178.20(14)
Zn1 N1 C13 C5 . -1.8(2)
C12 N2 C13 N1 . 0.65(18)
C12 N2 C13 C5 . -178.15(14)
C4 C5 C13 N1 . -177.34(15)
C6 C5 C13 N1 . 0.2(2)
C4 C5 C13 N2 . 1.3(2)
C6 C5 C13 N2 . 178.81(15)
C16 N3 C14 O2 . -2.0(3)
C15 N3 C14 O2 . -178.6(2)
